data_7719276
loop_
_publ_author_name
'Sawamura, Ryota'
'Horii, Satoshi'
'Tamura, Kousaku'
'Tsuchiya, Satoshi'
'Iki, Nobuhiko'

_publ_section_title
;
 Contrasting effects of ethylene and propylene linkers on the kinetic
 stability of water-soluble near-infrared-absorbing
 diradical-Pt<sup>II</sup> complexes.
;
_journal_issue 36
_journal_name_full 'Dalton transactions (Cambridge, England : 2003)'
_journal_page_first 13598
_journal_page_last 13608
_journal_paper_doi 10.1039/d5dt01798j
_journal_volume 54
_journal_year 2025
_chemical_formula_moiety 'C14 H12 N4 O6 Pt S2, 2(C20 H20 P), 2(H2 O)'
_chemical_formula_sum 'C54 H56 N4 O8 P2 Pt S2'
_chemical_formula_weight 1210.17
_space_group_crystal_system monoclinic
_space_group_IT_number 15
_space_group_name_Hall '-C 2yc'
_space_group_name_H-M_alt 'C 1 2/c 1'
_atom_sites_solution_hydrogens difmap
_atom_sites_solution_primary dual
_audit_block_doi 10.5517/ccdc.csd.cc2mzcgg
_audit_creation_date 2025-01-09
_audit_creation_method
;
Olex2 1.5
(compiled 2024.02.16 svn.r378c4104 for OlexSys, GUI svn.r6928)
;
_audit_update_record
;
2025-04-09 deposited with the CCDC.	2025-08-18 downloaded from the CCDC.
;
_cell_angle_alpha 90
_cell_angle_beta 115.2080(10)
_cell_angle_gamma 90
_cell_formula_units_Z 4
_cell_length_a 23.4611(8)
_cell_length_b 12.3476(3)
_cell_length_c 18.8671(6)
_cell_measurement_reflns_used 9996
_cell_measurement_temperature 100(2)
_cell_measurement_theta_max 25.035
_cell_measurement_theta_min 2.458
_cell_volume 4945.1(3)
_computing_cell_refinement 'SAINT V8.40B (?, 2016)'
_computing_data_reduction 'SAINT V8.40B (?, 2016)'
_computing_molecular_graphics 'Olex2 1.5 (Dolomanov et al., 2009)'
_computing_publication_material 'Olex2 1.5 (Dolomanov et al., 2009)'
_computing_structure_refinement 'SHELXL 2019/3 (Sheldrick, 2015)'
_computing_structure_solution 'SHELXT 2018/2 (Sheldrick, 2018)'
_diffrn_ambient_temperature 100(2)
_diffrn_detector 'CCD area detector'
_diffrn_detector_area_resol_mean 5.6
_diffrn_detector_type 'Bruker SMART CCD 6000 area detector'
_diffrn_measured_fraction_theta_full 0.999
_diffrn_measured_fraction_theta_max 0.999
_diffrn_measurement_device 'three-circle diffractometer'
_diffrn_measurement_device_type 'Bruker SMART CCD 6000 area detector'
_diffrn_measurement_method '\w scans'
_diffrn_radiation_monochromator graphite
_diffrn_radiation_probe x-ray
_diffrn_radiation_type MoK\a
_diffrn_radiation_wavelength 0.71073
_diffrn_reflns_av_R_equivalents 0.0350
_diffrn_reflns_av_unetI/netI 0.0305
_diffrn_reflns_Laue_measured_fraction_full 0.999
_diffrn_reflns_Laue_measured_fraction_max 0.999
_diffrn_reflns_limit_h_max 27
_diffrn_reflns_limit_h_min -26
_diffrn_reflns_limit_k_max 14
_diffrn_reflns_limit_k_min -14
_diffrn_reflns_limit_l_max 22
_diffrn_reflns_limit_l_min -22
_diffrn_reflns_number 21363
_diffrn_reflns_point_group_measured_fraction_full 0.999
_diffrn_reflns_point_group_measured_fraction_max 0.999
_diffrn_reflns_theta_full 25.035
_diffrn_reflns_theta_max 25.035
_diffrn_reflns_theta_min 1.908
_diffrn_source 'sealed X-ray tube'
_diffrn_source_current 1.4
_diffrn_source_power 0.07
_diffrn_source_target Mo
_diffrn_source_voltage 50.0
_exptl_absorpt_coefficient_mu 3.048
_exptl_absorpt_correction_T_max 0.7452
_exptl_absorpt_correction_T_min 0.5497
_exptl_absorpt_correction_type multi-scan
_exptl_absorpt_process_details
;
SADABS-2016/2 (Bruker,2016/2) was used for absorption correction.
wR2(int) was 0.1402 before and 0.0353 after correction.
The Ratio of minimum to maximum transmission is 0.7377.
The \l/2 correction factor is Not present.
;
_exptl_crystal_colour violet
_exptl_crystal_colour_primary violet
_exptl_crystal_density_diffrn 1.625
_exptl_crystal_description 'rect. Prism'
_exptl_crystal_F_000 2448
_exptl_crystal_recrystallization_method 'Re-crystallisation from solvent: dimethylsulfoxide and pure water'
_exptl_crystal_size_max 0.3
_exptl_crystal_size_mid 0.05
_exptl_crystal_size_min 0.05
_refine_diff_density_max 1.145
_refine_diff_density_min -0.924
_refine_diff_density_rms 0.086
_refine_ls_extinction_method none
_refine_ls_goodness_of_fit_ref 1.076
_refine_ls_hydrogen_treatment refall
_refine_ls_matrix_type full
_refine_ls_number_parameters 433
_refine_ls_number_reflns 4369
_refine_ls_number_restraints 0
_refine_ls_restrained_S_all 1.076
_refine_ls_R_factor_all 0.0179
_refine_ls_R_factor_gt 0.0175
_refine_ls_shift/su_max 0.002
_refine_ls_shift/su_mean 0.000
_refine_ls_structure_factor_coef Fsqd
_refine_ls_weighting_details 'w=1/[\s^2^(Fo^2^)+(0.0168P)^2^+8.7177P] where P=(Fo^2^+2Fc^2^)/3'
_refine_ls_weighting_scheme calc
_refine_ls_wR_factor_gt 0.0426
_refine_ls_wR_factor_ref 0.0432
_reflns_Friedel_coverage 0.000
_reflns_number_gt 4325
_reflns_number_total 4369
_reflns_threshold_expression 'I > 2\s(I)'
_cod_data_source_file d5dt01798j2.cif
_cod_data_source_block 241212pteabs_re_0ma
_cod_depositor_comments 'Adding full bibliography for 7719276--7719277.cif.'
_cod_database_code 7719276
_shelx_shelxl_version_number 2019/3
_shelx_space_group_comment
;
The symmetry employed for this shelxl refinement is uniquely defined
by the following loop, which should always be used as a source of
symmetry information in preference to the above space-group names.
They are only intended as comments.
;
_shelx_estimated_absorpt_t_max 0.863
_shelx_estimated_absorpt_t_min 0.462
_olex2_refinement_description
;
;
_olex2_submission_special_instructions 'No special instructions were received'

loop_
_space_group_symop_operation_xyz
'x, y, z'
'-x, y, -z+1/2'
'x+1/2, y+1/2, z'
'-x+1/2, y+1/2, -z+1/2'
'-x, -y, -z'
'x, -y, z-1/2'
'-x+1/2, -y+1/2, -z'
'x+1/2, -y+1/2, z-1/2'

loop_
_atom_site_label
_atom_site_type_symbol
_atom_site_fract_x
_atom_site_fract_y
_atom_site_fract_z
_atom_site_U_iso_or_equiv
_atom_site_adp_type
_atom_site_occupancy
_atom_site_site_symmetry_order
_atom_site_calc_flag
_atom_site_refinement_flags_posn
_atom_site_refinement_flags_adp
_atom_site_refinement_flags_occupancy
_atom_site_disorder_assembly
_atom_site_disorder_group
Pt1 Pt 0.500000 0.26335(2) 0.750000 0.01315(5) Uani 1 2 d S T P . .
S1 S 0.46114(2) 0.30662(4) 0.36990(3) 0.01934(11) Uani 1 1 d . . . . .
P1 P 0.29048(2) 0.58222(4) 0.21374(3) 0.01366(11) Uani 1 1 d . . . . .
O3 O 0.47896(7) 0.42051(13) 0.38071(8) 0.0246(3) Uani 1 1 d . . . . .
O2 O 0.39707(8) 0.28925(14) 0.31070(9) 0.0266(3) Uani 1 1 d . . . . .
N2 N 0.48830(8) 0.35247(15) 0.65739(10) 0.0158(3) Uani 1 1 d . . . . .
N1 N 0.48693(8) 0.14902(13) 0.67579(10) 0.0157(3) Uani 1 1 d . . . . .
O4 O 0.61337(9) 0.18964(18) 0.33750(13) 0.0398(5) Uani 1 1 d . . . . .
O1 O 0.50605(10) 0.23725(14) 0.35805(12) 0.0366(5) Uani 1 1 d . . . . .
C2 C 0.47805(9) 0.29264(17) 0.59262(12) 0.0150(4) Uani 1 1 d . . . . .
C1 C 0.47451(9) 0.17721(16) 0.60169(11) 0.0150(4) Uani 1 1 d . . . . .
C4 C 0.46201(10) 0.26210(16) 0.45965(13) 0.0164(4) Uani 1 1 d . . . . .
C6 C 0.46029(10) 0.10754(17) 0.53741(12) 0.0182(4) Uani 1 1 d . . . . .
C5 C 0.45350(10) 0.14963(17) 0.46700(12) 0.0178(4) Uani 1 1 d . . . . .
C3 C 0.47328(9) 0.33287(17) 0.52034(12) 0.0165(4) Uani 1 1 d . . . . .
C12 C 0.36569(10) 0.61006(17) 0.45125(12) 0.0187(4) Uani 1 1 d . . . . .
C14 C 0.22232(9) 0.49762(16) 0.16719(12) 0.0163(4) Uani 1 1 d . . . . .
C26 C 0.36044(10) 0.51722(17) 0.21819(12) 0.0172(4) Uani 1 1 d . . . . .
C21 C 0.32321(11) 0.75334(16) 0.14277(13) 0.0181(4) Uani 1 1 d . . . . .
C7 C 0.48551(12) 0.03932(17) 0.70493(12) 0.0227(5) Uani 1 1 d . . . . .
C8 C 0.30190(9) 0.61249(16) 0.31206(11) 0.0155(4) Uani 1 1 d . . . . .
C16 C 0.14778(10) 0.41499(17) 0.04830(13) 0.0204(4) Uani 1 1 d . . . . .
C23 C 0.25090(11) 0.89234(17) 0.06875(12) 0.0206(4) Uani 1 1 d . . . . .
C19 C 0.19336(10) 0.44726(17) 0.20954(12) 0.0194(4) Uani 1 1 d . . . . .
C13 C 0.35783(10) 0.58404(16) 0.37574(12) 0.0167(4) Uani 1 1 d . . . . .
C24 C 0.20299(10) 0.84245(17) 0.08053(12) 0.0193(4) Uani 1 1 d . . . . .
C20 C 0.27508(9) 0.70303(16) 0.15545(11) 0.0143(4) Uani 1 1 d . . . . .
C15 C 0.19874(10) 0.48219(17) 0.08629(12) 0.0188(4) Uani 1 1 d . . . . .
C25 C 0.21457(11) 0.74765(16) 0.12399(13) 0.0176(4) Uani 1 1 d . . . . .
C18 C 0.14069(10) 0.38260(17) 0.16993(13) 0.0212(4) Uani 1 1 d . . . . .
C11 C 0.31823(10) 0.66272(17) 0.46255(12) 0.0200(4) Uani 1 1 d . . . . .
C9 C 0.25373(10) 0.66505(17) 0.32386(12) 0.0184(4) Uani 1 1 d . . . . .
C22 C 0.31077(11) 0.84806(18) 0.09925(13) 0.0219(4) Uani 1 1 d . . . . .
C17 C 0.11831(10) 0.36615(17) 0.08996(13) 0.0219(4) Uani 1 1 d . . . . .
C27 C 0.35745(12) 0.4792(2) 0.13972(13) 0.0243(5) Uani 1 1 d . . . . .
C10 C 0.26220(11) 0.68915(17) 0.39935(13) 0.0208(4) Uani 1 1 d . . . . .
H6 H 0.4573(11) 0.034(2) 0.5450(13) 0.019(6) Uiso 1 1 d . . . . .
H13 H 0.3901(11) 0.5440(19) 0.3680(13) 0.017(6) Uiso 1 1 d . . . . .
H5 H 0.4456(11) 0.106(2) 0.4256(14) 0.017(6) Uiso 1 1 d . . . . .
H18 H 0.1214(12) 0.353(2) 0.1983(14) 0.023(6) Uiso 1 1 d . . . . .
H19 H 0.2072(10) 0.4599(18) 0.2672(14) 0.014(5) Uiso 1 1 d . . . . .
H25 H 0.1820(13) 0.714(2) 0.1322(14) 0.020(6) Uiso 1 1 d . . . . .
H27A H 0.3504(12) 0.535(2) 0.1039(16) 0.029(7) Uiso 1 1 d . . . . .
H15 H 0.2166(12) 0.519(2) 0.0581(14) 0.023(6) Uiso 1 1 d . . . . .
H17 H 0.0831(13) 0.322(2) 0.0650(15) 0.025(6) Uiso 1 1 d . . . . .
H26A H 0.3658(12) 0.456(2) 0.2519(14) 0.024(6) Uiso 1 1 d . . . . .
H7A H 0.5087(12) -0.011(2) 0.6867(15) 0.029(7) Uiso 1 1 d . . . . .
H11 H 0.3250(11) 0.683(2) 0.5139(15) 0.022(6) Uiso 1 1 d . . . . .
H10 H 0.2284(14) 0.722(2) 0.4057(15) 0.020(6) Uiso 1 1 d . . . . .
H16 H 0.1329(12) 0.404(2) -0.0059(15) 0.022(6) Uiso 1 1 d . . . . .
H9 H 0.2175(12) 0.6827(19) 0.2822(14) 0.017(6) Uiso 1 1 d . . . . .
H26B H 0.3937(12) 0.568(2) 0.2431(14) 0.023(6) Uiso 1 1 d . . . . .
H21 H 0.3627(13) 0.7225(19) 0.1617(15) 0.016(6) Uiso 1 1 d . . . . .
H22 H 0.3448(13) 0.881(2) 0.0925(16) 0.034(7) Uiso 1 1 d . . . . .
H27B H 0.3251(13) 0.425(2) 0.1163(16) 0.032(7) Uiso 1 1 d . . . . .
H7B H 0.4395(14) 0.013(2) 0.6836(16) 0.035(7) Uiso 1 1 d . . . . .
H12 H 0.4033(13) 0.593(2) 0.4933(15) 0.026(6) Uiso 1 1 d . . . . .
H24 H 0.1643(12) 0.873(2) 0.0604(14) 0.019(6) Uiso 1 1 d . . . . .
H23 H 0.2437(13) 0.956(2) 0.0406(16) 0.030(7) Uiso 1 1 d . . . . .
H2 H 0.4918(13) 0.419(3) 0.6510(16) 0.030(7) Uiso 1 1 d . . . . .
H3 H 0.4807(12) 0.412(2) 0.5143(15) 0.027(6) Uiso 1 1 d . . . . .
H27C H 0.3954(13) 0.444(2) 0.1489(15) 0.026(6) Uiso 1 1 d . . . . .
H4A H 0.5815(18) 0.206(3) 0.3402(19) 0.040(9) Uiso 1 1 d . . . . .
H4B H 0.6058(18) 0.208(3) 0.295(2) 0.053(11) Uiso 1 1 d . . . . .

loop_
_atom_site_aniso_label
_atom_site_aniso_U_11
_atom_site_aniso_U_22
_atom_site_aniso_U_33
_atom_site_aniso_U_23
_atom_site_aniso_U_13
_atom_site_aniso_U_12
Pt1 0.01179(7) 0.01473(7) 0.01326(7) 0.000 0.00565(5) 0.000
S1 0.0199(3) 0.0234(3) 0.0164(2) 0.0029(2) 0.0094(2) 0.0049(2)
P1 0.0128(2) 0.0135(2) 0.0138(2) 0.00033(18) 0.0049(2) -0.00023(19)
O3 0.0264(8) 0.0264(8) 0.0205(7) 0.0044(6) 0.0096(7) -0.0025(7)
O2 0.0272(9) 0.0314(8) 0.0163(7) 0.0020(7) 0.0047(7) -0.0026(7)
N2 0.0148(9) 0.0153(9) 0.0170(9) -0.0006(7) 0.0066(7) 0.0007(7)
N1 0.0149(8) 0.0144(8) 0.0180(9) -0.0001(7) 0.0073(7) -0.0007(7)
O4 0.0236(10) 0.0593(14) 0.0389(12) 0.0185(10) 0.0155(9) 0.0113(9)
O1 0.0435(12) 0.0428(11) 0.0389(11) 0.0114(8) 0.0322(10) 0.0193(8)
C2 0.0092(9) 0.0175(10) 0.0182(10) -0.0005(8) 0.0058(8) 0.0007(8)
C1 0.0100(9) 0.0176(10) 0.0166(10) 0.0015(8) 0.0047(8) 0.0004(8)
C4 0.0102(10) 0.0225(11) 0.0158(10) 0.0027(8) 0.0047(8) 0.0031(8)
C6 0.0168(10) 0.0161(10) 0.0203(10) -0.0014(8) 0.0065(8) -0.0013(8)
C5 0.0154(10) 0.0206(10) 0.0153(10) -0.0035(8) 0.0044(8) 0.0010(8)
C3 0.0126(10) 0.0170(10) 0.0195(10) 0.0019(8) 0.0065(8) 0.0032(8)
C12 0.0203(11) 0.0174(10) 0.0166(10) 0.0020(8) 0.0060(9) -0.0033(8)
C14 0.0145(10) 0.0130(9) 0.0184(10) 0.0000(8) 0.0041(8) 0.0008(8)
C26 0.0150(10) 0.0174(10) 0.0187(10) 0.0002(8) 0.0066(8) 0.0023(8)
C21 0.0138(11) 0.0205(10) 0.0195(11) 0.0009(8) 0.0068(9) 0.0015(8)
C7 0.0317(13) 0.0147(10) 0.0211(12) 0.0010(8) 0.0106(10) -0.0005(9)
C8 0.0171(10) 0.0134(9) 0.0166(9) -0.0008(7) 0.0077(8) -0.0027(8)
C16 0.0193(11) 0.0168(10) 0.0197(11) -0.0018(8) 0.0030(9) 0.0043(8)
C23 0.0267(11) 0.0170(10) 0.0186(10) 0.0042(8) 0.0102(9) 0.0017(9)
C19 0.0186(11) 0.0175(10) 0.0200(11) 0.0038(8) 0.0062(9) 0.0020(8)
C13 0.0178(10) 0.0137(9) 0.0185(10) 0.0011(8) 0.0077(8) -0.0013(8)
C24 0.0174(11) 0.0187(10) 0.0191(10) 0.0011(8) 0.0051(9) 0.0054(9)
C20 0.0147(10) 0.0133(9) 0.0134(9) -0.0007(7) 0.0046(8) 0.0004(8)
C15 0.0201(11) 0.0167(10) 0.0183(10) 0.0013(8) 0.0070(9) 0.0020(8)
C25 0.0151(11) 0.0188(10) 0.0201(11) -0.0006(8) 0.0087(9) -0.0006(8)
C18 0.0162(10) 0.0185(10) 0.0285(11) 0.0055(9) 0.0091(9) 0.0008(8)
C11 0.0276(12) 0.0171(10) 0.0177(10) -0.0014(8) 0.0121(9) -0.0064(9)
C9 0.0156(11) 0.0192(10) 0.0190(10) 0.0000(8) 0.0060(9) -0.0010(8)
C22 0.0217(11) 0.0228(11) 0.0246(11) 0.0041(9) 0.0130(9) -0.0013(9)
C17 0.0138(10) 0.0140(10) 0.0314(12) -0.0019(9) 0.0034(9) 0.0012(8)
C27 0.0249(12) 0.0257(12) 0.0247(12) -0.0044(10) 0.0129(10) 0.0032(10)
C10 0.0228(11) 0.0191(11) 0.0256(11) -0.0023(8) 0.0151(9) -0.0010(9)

loop_
_atom_type_symbol
_atom_type_description
_atom_type_scat_dispersion_real
_atom_type_scat_dispersion_imag
_atom_type_scat_source
C C 0.0033 0.0016 'International Tables Vol C Tables 4.2.6.8 and 6.1.1.4'
H H 0.0000 0.0000 'International Tables Vol C Tables 4.2.6.8 and 6.1.1.4'
N N 0.0061 0.0033 'International Tables Vol C Tables 4.2.6.8 and 6.1.1.4'
O O 0.0106 0.0060 'International Tables Vol C Tables 4.2.6.8 and 6.1.1.4'
P P 0.1023 0.0942 'International Tables Vol C Tables 4.2.6.8 and 6.1.1.4'
S S 0.1246 0.1234 'International Tables Vol C Tables 4.2.6.8 and 6.1.1.4'
Pt Pt -1.7033 8.3905 'International Tables Vol C Tables 4.2.6.8 and 6.1.1.4'

loop_
_geom_angle_atom_site_label_1
_geom_angle_atom_site_label_2
_geom_angle_atom_site_label_3
_geom_angle
_geom_angle_site_symmetry_1
_geom_angle_site_symmetry_3
_geom_angle_publ_flag
N2 Pt1 N2 112.57(10) . 2_656 ?
N1 Pt1 N2 166.07(7) 2_656 . ?
N1 Pt1 N2 81.15(7) 2_656 2_656 ?
N1 Pt1 N2 81.15(7) . . ?
N1 Pt1 N2 166.07(7) . 2_656 ?
N1 Pt1 N1 85.26(10) . 2_656 ?
O3 S1 O2 112.98(10) . . ?
O3 S1 C4 106.25(9) . . ?
O2 S1 C4 105.97(10) . . ?
O1 S1 O3 114.12(11) . . ?
O1 S1 O2 112.07(12) . . ?
O1 S1 C4 104.55(10) . . ?
C14 P1 C26 111.63(10) . . ?
C14 P1 C8 109.64(9) . . ?
C14 P1 C20 106.18(9) . . ?
C26 P1 C8 108.25(10) . . ?
C20 P1 C26 109.94(10) . . ?
C20 P1 C8 111.22(9) . . ?
Pt1 N2 H2 133.2(19) . . ?
C2 N2 Pt1 113.32(14) . . ?
C2 N2 H2 113.2(19) . . ?
C1 N1 Pt1 117.65(14) . . ?
C1 N1 C7 126.74(17) . . ?
C7 N1 Pt1 115.32(13) . . ?
H4A O4 H4B 100(4) . . ?
N2 C2 C1 115.32(17) . . ?
N2 C2 C3 126.07(19) . . ?
C3 C2 C1 118.56(18) . . ?
N1 C1 C2 112.38(17) . . ?
N1 C1 C6 127.17(19) . . ?
C6 C1 C2 120.45(18) . . ?
C5 C4 S1 116.90(16) . . ?
C3 C4 S1 121.27(16) . . ?
C3 C4 C5 121.77(19) . . ?
C1 C6 H6 118.1(15) . . ?
C5 C6 C1 119.4(2) . . ?
C5 C6 H6 122.5(15) . . ?
C4 C5 H5 119.4(15) . . ?
C6 C5 C4 120.2(2) . . ?
C6 C5 H5 120.3(15) . . ?
C2 C3 H3 120.4(15) . . ?
C4 C3 C2 119.33(19) . . ?
C4 C3 H3 120.2(15) . . ?
C13 C12 H12 119.0(16) . . ?
C11 C12 C13 120.1(2) . . ?
C11 C12 H12 120.9(16) . . ?
C19 C14 P1 121.89(16) . . ?
C19 C14 C15 120.11(19) . . ?
C15 C14 P1 117.99(16) . . ?
P1 C26 H26A 104.0(15) . . ?
P1 C26 H26B 105.5(15) . . ?
C27 C26 P1 115.37(15) . . ?
C27 C26 H26A 109.8(15) . . ?
C27 C26 H26B 111.7(15) . . ?
H26A C26 H26B 110(2) . . ?
C20 C21 H21 120.2(15) . . ?
C22 C21 C20 119.7(2) . . ?
C22 C21 H21 120.0(15) . . ?
N1 C7 C7 110.13(11) . 2_656 ?
N1 C7 H7A 110.5(15) . . ?
N1 C7 H7B 109.2(15) . . ?
C7 C7 H7A 109.8(15) 2_656 . ?
C7 C7 H7B 109.1(15) 2_656 . ?
H7A C7 H7B 108(2) . . ?
C13 C8 P1 120.57(15) . . ?
C13 C8 C9 120.43(18) . . ?
C9 C8 P1 119.00(15) . . ?
C15 C16 C17 119.9(2) . . ?
C15 C16 H16 119.4(15) . . ?
C17 C16 H16 120.7(15) . . ?
C24 C23 C22 120.6(2) . . ?
C24 C23 H23 120.7(17) . . ?
C22 C23 H23 118.8(17) . . ?
C14 C19 H19 122.6(13) . . ?
C18 C19 C14 119.0(2) . . ?
C18 C19 H19 118.2(13) . . ?
C12 C13 C8 119.3(2) . . ?
C12 C13 H13 120.1(14) . . ?
C8 C13 H13 120.6(14) . . ?
C23 C24 C25 120.2(2) . . ?
C23 C24 H24 119.0(15) . . ?
C25 C24 H24 120.7(15) . . ?
C21 C20 P1 120.53(16) . . ?
C21 C20 C25 120.08(19) . . ?
C25 C20 P1 119.37(16) . . ?
C14 C15 H15 119.9(15) . . ?
C16 C15 C14 120.1(2) . . ?
C16 C15 H15 120.0(15) . . ?
C24 C25 C20 119.4(2) . . ?
C24 C25 H25 120.3(16) . . ?
C20 C25 H25 120.3(16) . . ?
C19 C18 H18 117.7(16) . . ?
C17 C18 C19 120.5(2) . . ?
C17 C18 H18 121.9(16) . . ?
C12 C11 C10 120.62(19) . . ?
C12 C11 H11 119.1(15) . . ?
C10 C11 H11 120.3(15) . . ?
C8 C9 H9 119.7(15) . . ?
C10 C9 C8 119.4(2) . . ?
C10 C9 H9 120.9(15) . . ?
C21 C22 H22 117.8(17) . . ?
C23 C22 C21 120.0(2) . . ?
C23 C22 H22 122.2(17) . . ?
C16 C17 H17 121.1(16) . . ?
C18 C17 C16 120.3(2) . . ?
C18 C17 H17 118.6(16) . . ?
C26 C27 H27A 113.3(16) . . ?
C26 C27 H27B 111.0(16) . . ?
C26 C27 H27C 108.3(16) . . ?
H27A C27 H27B 109(2) . . ?
H27A C27 H27C 110(2) . . ?
H27B C27 H27C 105(2) . . ?
C11 C10 H10 122.2(16) . . ?
C9 C10 C11 120.2(2) . . ?
C9 C10 H10 117.6(16) . . ?

loop_
_geom_bond_atom_site_label_1
_geom_bond_atom_site_label_2
_geom_bond_distance
_geom_bond_site_symmetry_2
_geom_bond_publ_flag
Pt1 N2 1.9826(18) . ?
Pt1 N2 1.9826(18) 2_656 ?
Pt1 N1 1.9188(17) . ?
Pt1 N1 1.9189(17) 2_656 ?
S1 O3 1.4565(16) . ?
S1 O2 1.4570(17) . ?
S1 O1 1.4473(18) . ?
S1 C4 1.772(2) . ?
P1 C14 1.795(2) . ?
P1 C26 1.797(2) . ?
P1 C8 1.797(2) . ?
P1 C20 1.796(2) . ?
N2 C2 1.359(3) . ?
N2 H2 0.84(3) . ?
N1 C1 1.347(3) . ?
N1 C7 1.468(3) . ?
O4 H4A 0.80(4) . ?
O4 H4B 0.78(4) . ?
C2 C1 1.442(3) . ?
C2 C3 1.410(3) . ?
C1 C6 1.406(3) . ?
C4 C5 1.418(3) . ?
C4 C3 1.374(3) . ?
C6 C5 1.371(3) . ?
C6 H6 0.92(3) . ?
C5 H5 0.90(3) . ?
C3 H3 1.01(3) . ?
C12 C13 1.394(3) . ?
C12 C11 1.382(3) . ?
C12 H12 0.93(3) . ?
C14 C19 1.396(3) . ?
C14 C15 1.397(3) . ?
C26 C27 1.526(3) . ?
C26 H26A 0.96(3) . ?
C26 H26B 0.96(3) . ?
C21 C20 1.396(3) . ?
C21 C22 1.387(3) . ?
C21 H21 0.92(3) . ?
C7 C7 1.539(4) 2_656 ?
C7 H7A 0.98(3) . ?
C7 H7B 1.03(3) . ?
C8 C13 1.395(3) . ?
C8 C9 1.401(3) . ?
C16 C15 1.379(3) . ?
C16 C17 1.386(3) . ?
C16 H16 0.94(3) . ?
C23 C24 1.380(3) . ?
C23 C22 1.384(3) . ?
C23 H23 0.93(3) . ?
C19 C18 1.392(3) . ?
C19 H19 1.01(2) . ?
C13 H13 0.97(2) . ?
C24 C25 1.388(3) . ?
C24 H24 0.91(3) . ?
C20 C25 1.398(3) . ?
C15 H15 0.92(3) . ?
C25 H25 0.94(3) . ?
C18 C17 1.385(3) . ?
C18 H18 0.91(3) . ?
C11 C10 1.386(3) . ?
C11 H11 0.95(3) . ?
C9 C10 1.384(3) . ?
C9 H9 0.90(3) . ?
C22 H22 0.95(3) . ?
C17 H17 0.93(3) . ?
C27 H27A 0.93(3) . ?
C27 H27B 0.96(3) . ?
C27 H27C 0.94(3) . ?
C10 H10 0.95(3) . ?

loop_
_geom_torsion_atom_site_label_1
_geom_torsion_atom_site_label_2
_geom_torsion_atom_site_label_3
_geom_torsion_atom_site_label_4
_geom_torsion
_geom_torsion_site_symmetry_1
_geom_torsion_site_symmetry_2
_geom_torsion_site_symmetry_3
_geom_torsion_site_symmetry_4
_geom_torsion_publ_flag
Pt1 N2 C2 C1 2.9(2) . . . . ?
Pt1 N2 C2 C3 -174.47(16) . . . . ?
Pt1 N1 C1 C2 4.5(2) . . . . ?
Pt1 N1 C1 C6 -176.46(16) . . . . ?
Pt1 N1 C7 C7 -17.0(3) . . . 2_656 ?
S1 C4 C5 C6 173.03(16) . . . . ?
S1 C4 C3 C2 -175.45(15) . . . . ?
P1 C14 C19 C18 -179.94(16) . . . . ?
P1 C14 C15 C16 177.81(16) . . . . ?
P1 C8 C13 C12 179.04(15) . . . . ?
P1 C8 C9 C10 -179.71(16) . . . . ?
P1 C20 C25 C24 178.45(16) . . . . ?
O3 S1 C4 C5 -172.65(16) . . . . ?
O3 S1 C4 C3 4.5(2) . . . . ?
O2 S1 C4 C5 66.93(19) . . . . ?
O2 S1 C4 C3 -115.93(18) . . . . ?
N2 C2 C1 N1 -4.7(2) . . . . ?
N2 C2 C1 C6 176.15(18) . . . . ?
N2 C2 C3 C4 -179.21(19) . . . . ?
N1 C1 C6 C5 -175.1(2) . . . . ?
O1 S1 C4 C5 -51.6(2) . . . . ?
O1 S1 C4 C3 125.52(19) . . . . ?
C2 C1 C6 C5 3.9(3) . . . . ?
C1 N1 C7 C7 169.4(2) . . . 2_656 ?
C1 C2 C3 C4 3.5(3) . . . . ?
C1 C6 C5 C4 1.3(3) . . . . ?
C5 C4 C3 C2 1.6(3) . . . . ?
C3 C2 C1 N1 172.83(18) . . . . ?
C3 C2 C1 C6 -6.3(3) . . . . ?
C3 C4 C5 C6 -4.1(3) . . . . ?
C12 C11 C10 C9 -1.4(3) . . . . ?
C14 P1 C26 C27 55.56(19) . . . . ?
C14 P1 C8 C13 121.11(17) . . . . ?
C14 P1 C8 C9 -58.82(18) . . . . ?
C14 P1 C20 C21 -141.86(17) . . . . ?
C14 P1 C20 C25 39.37(19) . . . . ?
C14 C19 C18 C17 1.7(3) . . . . ?
C26 P1 C14 C19 107.49(18) . . . . ?
C26 P1 C14 C15 -71.96(18) . . . . ?
C26 P1 C8 C13 -0.88(19) . . . . ?
C26 P1 C8 C9 179.18(16) . . . . ?
C26 P1 C20 C21 -21.0(2) . . . . ?
C26 P1 C20 C25 160.27(16) . . . . ?
C21 C20 C25 C24 -0.3(3) . . . . ?
C7 N1 C1 C2 177.94(19) . . . . ?
C7 N1 C1 C6 -3.0(3) . . . . ?
C8 P1 C14 C19 -12.5(2) . . . . ?
C8 P1 C14 C15 168.09(16) . . . . ?
C8 P1 C26 C27 176.33(16) . . . . ?
C8 P1 C20 C21 98.93(18) . . . . ?
C8 P1 C20 C25 -79.84(18) . . . . ?
C8 C9 C10 C11 0.9(3) . . . . ?
C23 C24 C25 C20 -0.2(3) . . . . ?
C19 C14 C15 C16 -1.7(3) . . . . ?
C19 C18 C17 C16 -0.7(3) . . . . ?
C13 C12 C11 C10 0.7(3) . . . . ?
C13 C8 C9 C10 0.4(3) . . . . ?
C24 C23 C22 C21 -0.7(3) . . . . ?
C20 P1 C14 C19 -132.70(17) . . . . ?
C20 P1 C14 C15 47.85(18) . . . . ?
C20 P1 C26 C27 -62.00(19) . . . . ?
C20 P1 C8 C13 -121.77(17) . . . . ?
C20 P1 C8 C9 58.30(18) . . . . ?
C20 C21 C22 C23 0.1(3) . . . . ?
C15 C14 C19 C18 -0.5(3) . . . . ?
C15 C16 C17 C18 -1.4(3) . . . . ?
C11 C12 C13 C8 0.5(3) . . . . ?
C9 C8 C13 C12 -1.0(3) . . . . ?
C22 C21 C20 P1 -178.38(16) . . . . ?
C22 C21 C20 C25 0.4(3) . . . . ?
C22 C23 C24 C25 0.7(3) . . . . ?
C17 C16 C15 C14 2.6(3) . . . . ?
